data_4300912
loop_
_publ_author_name
'Karen L. Antcliff'
'Robert J. Baker'
'Cameron Jones'
'Damien M. Murphy'
'Richard P. Rose'

_publ_section_title
;

Reactions of a Gallium(II)-Diazabutadiene Dimer, [{{[(H)C(But)N]2}GaI}2],

with [ME(SiMe3)2] (M = Li or Na; E = N, P, or As): Structural, EPR, and

ENDOR Characterization of Paramagnetic Gallium(III) Pnictide Complexes

;
_journal_name_full 'Inorganic Chemistry'
_journal_page_first 2098
_journal_page_last 2105
_journal_paper_doi 10.1021/ic0486825
_journal_volume 44
_journal_year 2005
_chemical_formula_sum 'C22 H56 As2 Ga N2 Si4'
_chemical_formula_weight 680.61
_chemical_name_systematic
; 

 ? 

;
_space_group_IT_number 15
_symmetry_cell_setting monoclinic
_symmetry_space_group_name_Hall '-C 2yc'
_symmetry_space_group_name_H-M 'C 1 2/c 1'
_atom_sites_solution_hydrogens geom
_atom_sites_solution_primary direct
_atom_sites_solution_secondary difmap
_audit_creation_method SHELXL-97
_cell_angle_alpha 90.00
_cell_angle_beta 103.72(3)
_cell_angle_gamma 90.00
_cell_formula_units_Z 12
_cell_length_a 65.250(13)
_cell_length_b 9.859(2)
_cell_length_c 16.775(3)
_cell_measurement_temperature 150(2)
_cell_volume 10483(4)
_computing_structure_refinement 'SHELXL-97 (Sheldrick, 1997)'
_computing_structure_solution 'SHELXS-97 (Sheldrick, 1990)'
_diffrn_ambient_temperature 150(2)
_diffrn_measured_fraction_theta_full 0.981
_diffrn_measured_fraction_theta_max 0.981
_diffrn_measurement_device_type 'Nonius Kappa CCD'
_diffrn_radiation_monochromator graphite
_diffrn_radiation_source 'fine-focus sealed tube'
_diffrn_radiation_type MoK\a
_diffrn_radiation_wavelength 0.71073
_diffrn_reflns_av_R_equivalents 0.0795
_diffrn_reflns_av_sigmaI/netI 0.0726
_diffrn_reflns_limit_h_max 80
_diffrn_reflns_limit_h_min -81
_diffrn_reflns_limit_k_max 12
_diffrn_reflns_limit_k_min -10
_diffrn_reflns_limit_l_max 20
_diffrn_reflns_limit_l_min -20
_diffrn_reflns_number 35496
_diffrn_reflns_theta_full 26.36
_diffrn_reflns_theta_max 26.36
_diffrn_reflns_theta_min 3.05
_exptl_absorpt_coefficient_mu 2.817
_exptl_absorpt_correction_T_max 0.571
_exptl_absorpt_correction_T_min 0.406
_exptl_absorpt_correction_type multi-scan
_exptl_absorpt_process_details 'Sortav (Blessing, 1995)'
_exptl_crystal_colour red
_exptl_crystal_density_diffrn 1.294
_exptl_crystal_density_method 'not measured'
_exptl_crystal_description block
_exptl_crystal_F_000 4260
_exptl_crystal_size_max 0.30
_exptl_crystal_size_mid 0.25
_exptl_crystal_size_min 0.20
_refine_diff_density_max 0.874
_refine_diff_density_min -0.628
_refine_diff_density_rms 0.114
_refine_ls_extinction_coef 0.00044(3)
_refine_ls_extinction_expression Fc^*^=kFc[1+0.001xFc^2^\l^3^/sin(2\q)]^-1/4^
_refine_ls_extinction_method SHELXL
_refine_ls_goodness_of_fit_ref 1.026
_refine_ls_hydrogen_treatment mixed
_refine_ls_matrix_type full
_refine_ls_number_parameters 479
_refine_ls_number_reflns 10518
_refine_ls_number_restraints 18
_refine_ls_restrained_S_all 1.032
_refine_ls_R_factor_all 0.0776
_refine_ls_R_factor_gt 0.0456
_refine_ls_shift/su_max 0.000
_refine_ls_shift/su_mean 0.000
_refine_ls_structure_factor_coef Fsqd
_refine_ls_weighting_details 'calc w=1/[\s^2^(Fo^2^)+(0.0254P)^2^+36.1175P] where P=(Fo^2^+2Fc^2^)/3'
_refine_ls_weighting_scheme calc
_refine_ls_wR_factor_gt 0.0886
_refine_ls_wR_factor_ref 0.1012
_reflns_number_gt 7672
_reflns_number_total 10518
_reflns_threshold_expression >2sigma(I)
_cod_data_source_file ic0486825si20050106_100413.cif
_cod_data_source_block compound9
_cod_database_code 4300912

loop_
_symmetry_equiv_pos_as_xyz
'x, y, z'
'-x, y, -z+1/2'
'x+1/2, y+1/2, z'
'-x+1/2, y+1/2, -z+1/2'
'-x, -y, -z'
'x, -y, z-1/2'
'-x+1/2, -y+1/2, -z'
'x+1/2, -y+1/2, z-1/2'

loop_
_atom_site_label
_atom_site_type_symbol
_atom_site_fract_x
_atom_site_fract_y
_atom_site_fract_z
_atom_site_U_iso_or_equiv
_atom_site_adp_type
_atom_site_occupancy
_atom_site_symmetry_multiplicity
_atom_site_calc_flag
_atom_site_refinement_flags
_atom_site_disorder_assembly
_atom_site_disorder_group
As1 As 0.141370(6) 0.40450(4) 0.21106(2) 0.02441(12) Uani 1 1 d . . .
As2 As 0.192800(7) 0.21893(4) 0.16096(2) 0.02442(12) Uani 1 1 d . . .
As3 As 0.025960(7) -0.01782(5) 0.34720(3) 0.03725(14) Uani 1 1 d . . .
Ga1 Ga 0.164800(7) 0.38545(4) 0.11785(2) 0.02249(12) Uani 1 1 d . . .
Ga2 Ga 0.0000 0.11572(7) 0.2500 0.03163(17) Uani 1 2 d S . .
Si1 Si 0.12792(2) 0.19076(13) 0.23551(7) 0.0331(3) Uani 1 1 d . . .
Si2 Si 0.11117(2) 0.51743(13) 0.13664(8) 0.0343(3) Uani 1 1 d . . .
Si3 Si 0.21153(2) 0.26290(14) 0.29608(7) 0.0342(3) Uani 1 1 d . . .
Si4 Si 0.21802(2) 0.23727(12) 0.08110(7) 0.0305(3) Uani 1 1 d . . .
Si5 Si 0.04198(2) -0.17681(14) 0.27644(9) 0.0471(4) Uani 1 1 d . . .
Si6 Si 0.05461(2) 0.12075(15) 0.40939(8) 0.0457(4) Uani 1 1 d . . .
N1 N 0.15227(5) 0.3603(3) -0.0017(2) 0.0295(8) Uani 1 1 d . . .
N2 N 0.17127(5) 0.5720(3) 0.0859(2) 0.0286(8) Uani 1 1 d . . .
N3 N 0.00952(6) 0.2646(4) 0.1872(2) 0.0442(10) Uani 1 1 d . A .
C1 C 0.15480(7) 0.4744(5) -0.0403(3) 0.0350(11) Uani 1 1 d . . .
H1 H 0.1499 0.4811 -0.0982 0.042 Uiso 1 1 calc R . .
C2 C 0.16469(7) 0.5833(5) 0.0048(3) 0.0352(11) Uani 1 1 d . . .
H2 H 0.1668 0.6654 -0.0219 0.042 Uiso 1 1 calc R . .
C3 C 0.14412(7) 0.2346(5) -0.0475(2) 0.0350(11) Uani 1 1 d . . .
C4 C 0.13562(8) 0.1440(5) 0.0099(3) 0.0444(12) Uani 1 1 d . . .
H4A H 0.1470 0.1213 0.0576 0.067 Uiso 1 1 calc R . .
H4B H 0.1300 0.0606 -0.0189 0.067 Uiso 1 1 calc R . .
H4C H 0.1243 0.1914 0.0281 0.067 Uiso 1 1 calc R . .
C5 C 0.12661(8) 0.2659(5) -0.1237(3) 0.0491(13) Uani 1 1 d . . .
H5A H 0.1153 0.3163 -0.1076 0.074 Uiso 1 1 calc R . .
H5B H 0.1210 0.1808 -0.1503 0.074 Uiso 1 1 calc R . .
H5C H 0.1324 0.3206 -0.1621 0.074 Uiso 1 1 calc R . .
C6 C 0.16224(8) 0.1627(6) -0.0730(3) 0.0549(14) Uani 1 1 d . . .
H6A H 0.1674 0.2196 -0.1120 0.082 Uiso 1 1 calc R . .
H6B H 0.1573 0.0759 -0.0990 0.082 Uiso 1 1 calc R . .
H6C H 0.1737 0.1463 -0.0245 0.082 Uiso 1 1 calc R . .
C7 C 0.18372(7) 0.6832(4) 0.1350(3) 0.0332(10) Uani 1 1 d . . .
C8 C 0.17608(9) 0.8226(5) 0.1004(3) 0.0538(14) Uani 1 1 d . . .
H8A H 0.1792 0.8341 0.0465 0.081 Uiso 1 1 calc R . .
H8B H 0.1833 0.8933 0.1378 0.081 Uiso 1 1 calc R . .
H8C H 0.1608 0.8297 0.0948 0.081 Uiso 1 1 calc R . .
C9 C 0.20692(7) 0.6649(5) 0.1342(3) 0.0433(12) Uani 1 1 d . . .
H9A H 0.2116 0.5743 0.1546 0.065 Uiso 1 1 calc R . .
H9B H 0.2154 0.7336 0.1694 0.065 Uiso 1 1 calc R . .
H9C H 0.2086 0.6752 0.0780 0.065 Uiso 1 1 calc R . .
C10 C 0.18102(8) 0.6717(5) 0.2227(3) 0.0411(12) Uani 1 1 d . . .
H10A H 0.1662 0.6854 0.2229 0.062 Uiso 1 1 calc R . .
H10B H 0.1897 0.7408 0.2571 0.062 Uiso 1 1 calc R . .
H10C H 0.1855 0.5814 0.2444 0.062 Uiso 1 1 calc R . .
C11 C 0.10187(8) 0.1420(5) 0.1689(3) 0.0508(14) Uani 1 1 d . . .
H11A H 0.0975 0.0541 0.1867 0.076 Uiso 1 1 calc R . .
H11B H 0.1030 0.1355 0.1118 0.076 Uiso 1 1 calc R . .
H11C H 0.0913 0.2109 0.1731 0.076 Uiso 1 1 calc R . .
C12 C 0.14646(8) 0.0488(5) 0.2305(3) 0.0471(13) Uani 1 1 d . . .
H12A H 0.1607 0.0735 0.2614 0.071 Uiso 1 1 calc R . .
H12B H 0.1466 0.0314 0.1732 0.071 Uiso 1 1 calc R . .
H12C H 0.1418 -0.0330 0.2544 0.071 Uiso 1 1 calc R . .
C13 C 0.12447(8) 0.2014(5) 0.3436(3) 0.0470(13) Uani 1 1 d . . .
H13A H 0.1173 0.1196 0.3561 0.071 Uiso 1 1 calc R . .
H13B H 0.1160 0.2814 0.3490 0.071 Uiso 1 1 calc R . .
H13C H 0.1383 0.2087 0.3819 0.071 Uiso 1 1 calc R . .
C14 C 0.09146(7) 0.5205(5) 0.2015(3) 0.0509(14) Uani 1 1 d . . .
H14A H 0.0976 0.5667 0.2535 0.076 Uiso 1 1 calc R . .
H14B H 0.0877 0.4274 0.2127 0.076 Uiso 1 1 calc R . .
H14C H 0.0788 0.5692 0.1724 0.076 Uiso 1 1 calc R . .
C15 C 0.09810(8) 0.4485(6) 0.0331(3) 0.0552(15) Uani 1 1 d . . .
H15A H 0.0854 0.5019 0.0096 0.083 Uiso 1 1 calc R . .
H15B H 0.0941 0.3537 0.0385 0.083 Uiso 1 1 calc R . .
H15C H 0.1079 0.4539 -0.0030 0.083 Uiso 1 1 calc R . .
C16 C 0.11866(8) 0.6962(5) 0.1201(3) 0.0543(14) Uani 1 1 d . . .
H16A H 0.1280 0.6975 0.0821 0.081 Uiso 1 1 calc R . .
H16B H 0.1260 0.7359 0.1727 0.081 Uiso 1 1 calc R . .
H16C H 0.1059 0.7490 0.0969 0.081 Uiso 1 1 calc R . .
C17 C 0.19246(8) 0.2703(6) 0.3633(3) 0.0517(14) Uani 1 1 d . . .
H17A H 0.2002 0.2776 0.4208 0.077 Uiso 1 1 calc R . .
H17B H 0.1839 0.1876 0.3559 0.077 Uiso 1 1 calc R . .
H17C H 0.1833 0.3495 0.3485 0.077 Uiso 1 1 calc R . .
C18 C 0.22837(8) 0.4179(6) 0.3189(3) 0.0553(14) Uani 1 1 d . . .
H18A H 0.2356 0.4187 0.3772 0.083 Uiso 1 1 calc R . .
H18B H 0.2195 0.4989 0.3061 0.083 Uiso 1 1 calc R . .
H18C H 0.2388 0.4174 0.2854 0.083 Uiso 1 1 calc R . .
C19 C 0.22894(8) 0.1120(6) 0.3273(3) 0.0558(15) Uani 1 1 d . . .
H19A H 0.2390 0.1058 0.2925 0.084 Uiso 1 1 calc R . .
H19B H 0.2203 0.0296 0.3208 0.084 Uiso 1 1 calc R . .
H19C H 0.2366 0.1215 0.3848 0.084 Uiso 1 1 calc R . .
C20 C 0.24523(7) 0.2772(5) 0.1426(3) 0.0450(13) Uani 1 1 d . . .
H20A H 0.2553 0.2656 0.1082 0.068 Uiso 1 1 calc R . .
H20B H 0.2489 0.2157 0.1898 0.068 Uiso 1 1 calc R . .
H20C H 0.2457 0.3711 0.1621 0.068 Uiso 1 1 calc R . .
C21 C 0.21940(8) 0.0649(5) 0.0355(3) 0.0416(12) Uani 1 1 d . . .
H21A H 0.2061 0.0456 -0.0043 0.062 Uiso 1 1 calc R . .
H21B H 0.2218 -0.0035 0.0791 0.062 Uiso 1 1 calc R . .
H21C H 0.2311 0.0624 0.0079 0.062 Uiso 1 1 calc R . .
C22 C 0.21129(8) 0.3656(5) -0.0034(3) 0.0471(13) Uani 1 1 d . . .
H22A H 0.2137 0.4570 0.0199 0.071 Uiso 1 1 calc R . .
H22B H 0.1964 0.3560 -0.0321 0.071 Uiso 1 1 calc R . .
H22C H 0.2202 0.3510 -0.0421 0.071 Uiso 1 1 calc R . .
C23 C 0.00492(10) 0.3813(5) 0.2171(4) 0.0695(18) Uani 1 1 d . . .
H23 H 0.0082 0.4643 0.1943 0.083 Uiso 1 1 calc R . .
C24 C 0.01965(8) 0.2619(5) 0.1165(3) 0.0477(13) Uani 1 1 d . . .
C25 C 0.0363(2) 0.3764(16) 0.1183(9) 0.062(4) Uani 0.524(15) 1 d P A 1
H25A H 0.0445 0.3564 0.0779 0.093 Uiso 0.524(15) 1 calc PR A 1
H25B H 0.0457 0.3813 0.1731 0.093 Uiso 0.524(15) 1 calc PR A 1
H25C H 0.0290 0.4635 0.1050 0.093 Uiso 0.524(15) 1 calc PR A 1
C25A C 0.0419(3) 0.294(2) 0.1483(13) 0.090(7) Uani 0.476(15) 1 d P A 2
H25D H 0.0493 0.2884 0.1038 0.136 Uiso 0.476(15) 1 calc PR A 2
H25E H 0.0482 0.2301 0.1918 0.136 Uiso 0.476(15) 1 calc PR A 2
H25F H 0.0432 0.3868 0.1706 0.136 Uiso 0.476(15) 1 calc PR A 2
C26 C 0.0037(2) 0.2679(18) 0.0366(7) 0.072(5) Uani 0.524(15) 1 d P A 1
H26A H -0.0057 0.1888 0.0316 0.108 Uiso 0.524(15) 1 calc PR A 1
H26B H 0.0108 0.2680 -0.0085 0.108 Uiso 0.524(15) 1 calc PR A 1
H26C H -0.0047 0.3510 0.0343 0.108 Uiso 0.524(15) 1 calc PR A 1
C26A C 0.0091(3) 0.370(2) 0.0541(9) 0.093(6) Uani 0.476(15) 1 d P A 2
H26D H 0.0124 0.3514 0.0009 0.139 Uiso 0.476(15) 1 calc PR A 2
H26E H 0.0145 0.4599 0.0734 0.139 Uiso 0.476(15) 1 calc PR A 2
H26F H -0.0062 0.3676 0.0480 0.139 Uiso 0.476(15) 1 calc PR A 2
C27 C 0.0317(2) 0.1252(12) 0.1198(8) 0.058(4) Uani 0.524(15) 1 d P A 1
H27A H 0.0219 0.0499 0.1204 0.087 Uiso 0.524(15) 1 calc PR A 1
H27B H 0.0431 0.1222 0.1696 0.087 Uiso 0.524(15) 1 calc PR A 1
H27C H 0.0376 0.1174 0.0715 0.087 Uiso 0.524(15) 1 calc PR A 1
C27A C 0.0159(3) 0.1223(13) 0.0789(8) 0.060(5) Uani 0.476(15) 1 d P A 2
H27D H 0.0008 0.1077 0.0576 0.090 Uiso 0.476(15) 1 calc PR A 2
H27E H 0.0216 0.0538 0.1207 0.090 Uiso 0.476(15) 1 calc PR A 2
H27F H 0.0231 0.1147 0.0339 0.090 Uiso 0.476(15) 1 calc PR A 2
C28 C 0.05044(11) -0.3187(6) 0.3498(4) 0.084(2) Uani 1 1 d . . .
H28A H 0.0561 -0.3925 0.3224 0.125 Uiso 1 1 calc R . .
H28B H 0.0383 -0.3519 0.3691 0.125 Uiso 1 1 calc R . .
H28C H 0.0614 -0.2866 0.3967 0.125 Uiso 1 1 calc R . .
C29 C 0.06520(9) -0.1189(6) 0.2399(4) 0.0747(19) Uani 1 1 d . . .
H29A H 0.0761 -0.0864 0.2866 0.112 Uiso 1 1 calc R . .
H29B H 0.0610 -0.0451 0.2002 0.112 Uiso 1 1 calc R . .
H29C H 0.0708 -0.1946 0.2135 0.112 Uiso 1 1 calc R . .
C30 C 0.02239(9) -0.2470(5) 0.1861(3) 0.0566(15) Uani 1 1 d . . .
H30A H 0.0293 -0.3141 0.1582 0.085 Uiso 1 1 calc R . .
H30B H 0.0168 -0.1733 0.1479 0.085 Uiso 1 1 calc R . .
H30C H 0.0108 -0.2903 0.2046 0.085 Uiso 1 1 calc R . .
C31 C 0.04842(13) 0.2234(9) 0.4908(5) 0.117(3) Uani 1 1 d U . .
H31A H 0.0420 0.1660 0.5261 0.176 Uiso 1 1 calc R . .
H31B H 0.0385 0.2952 0.4667 0.176 Uiso 1 1 calc R . .
H31C H 0.0614 0.2643 0.5236 0.176 Uiso 1 1 calc R . .
C32 C 0.07701(11) 0.0058(7) 0.4589(5) 0.100(2) Uani 1 1 d U . .
H32A H 0.0888 0.0604 0.4897 0.150 Uiso 1 1 calc R . .
H32B H 0.0816 -0.0462 0.4164 0.150 Uiso 1 1 calc R . .
H32C H 0.0723 -0.0567 0.4964 0.150 Uiso 1 1 calc R . .
C33 C 0.06483(11) 0.2395(7) 0.3421(4) 0.088(2) Uani 1 1 d U . .
H33A H 0.0539 0.3064 0.3190 0.132 Uiso 1 1 calc R . .
H33B H 0.0686 0.1886 0.2974 0.132 Uiso 1 1 calc R . .
H33C H 0.0773 0.2861 0.3742 0.132 Uiso 1 1 calc R . .

loop_
_atom_site_aniso_label
_atom_site_aniso_U_11
_atom_site_aniso_U_22
_atom_site_aniso_U_33
_atom_site_aniso_U_23
_atom_site_aniso_U_13
_atom_site_aniso_U_12
As1 0.0248(2) 0.0273(2) 0.0219(2) -0.00209(18) 0.00711(17) -0.00147(18)
As2 0.0283(2) 0.0246(2) 0.0218(2) -0.00008(18) 0.00884(18) 0.00128(18)
As3 0.0295(3) 0.0388(3) 0.0389(3) 0.0096(2) -0.0011(2) -0.0003(2)
Ga1 0.0270(2) 0.0226(2) 0.0183(2) -0.00002(18) 0.00616(18) -0.00031(19)
Ga2 0.0312(4) 0.0271(4) 0.0322(4) 0.000 -0.0014(3) 0.000
Si1 0.0376(7) 0.0347(7) 0.0291(7) -0.0004(5) 0.0123(6) -0.0094(6)
Si2 0.0283(7) 0.0366(7) 0.0363(7) -0.0043(6) 0.0041(5) 0.0043(6)
Si3 0.0322(7) 0.0464(8) 0.0229(6) -0.0003(6) 0.0045(5) 0.0077(6)
Si4 0.0342(7) 0.0315(7) 0.0299(6) -0.0014(5) 0.0155(5) 0.0009(6)
Si5 0.0410(8) 0.0350(8) 0.0632(10) 0.0073(7) 0.0080(7) 0.0052(7)
Si6 0.0338(8) 0.0566(9) 0.0406(8) 0.0024(7) -0.0031(6) -0.0050(7)
N1 0.035(2) 0.031(2) 0.0235(18) 0.0014(16) 0.0088(16) 0.0022(17)
N2 0.034(2) 0.0243(18) 0.030(2) 0.0029(16) 0.0118(16) 0.0041(16)
N3 0.053(3) 0.030(2) 0.047(2) 0.0038(19) 0.006(2) -0.0005(19)
C1 0.043(3) 0.041(3) 0.021(2) 0.007(2) 0.007(2) 0.001(2)
C2 0.045(3) 0.030(2) 0.033(3) 0.011(2) 0.014(2) 0.003(2)
C3 0.039(3) 0.040(3) 0.023(2) -0.006(2) 0.002(2) -0.003(2)
C4 0.059(3) 0.037(3) 0.034(3) -0.011(2) 0.004(2) -0.013(2)
C5 0.053(3) 0.060(3) 0.025(2) -0.004(2) -0.007(2) -0.001(3)
C6 0.055(3) 0.065(4) 0.044(3) -0.024(3) 0.009(3) 0.004(3)
C7 0.036(3) 0.024(2) 0.042(3) -0.005(2) 0.014(2) -0.006(2)
C8 0.061(4) 0.024(3) 0.081(4) 0.002(3) 0.026(3) -0.002(2)
C9 0.037(3) 0.044(3) 0.053(3) -0.005(2) 0.017(2) -0.006(2)
C10 0.050(3) 0.035(3) 0.042(3) -0.014(2) 0.017(2) -0.012(2)
C11 0.053(3) 0.053(3) 0.047(3) 0.000(3) 0.013(3) -0.019(3)
C12 0.065(4) 0.034(3) 0.048(3) 0.010(2) 0.024(3) -0.005(3)
C13 0.053(3) 0.056(3) 0.037(3) 0.002(2) 0.019(2) -0.014(3)
C14 0.034(3) 0.055(3) 0.064(3) -0.021(3) 0.012(2) -0.001(3)
C15 0.045(3) 0.068(4) 0.042(3) -0.005(3) -0.011(2) 0.013(3)
C16 0.044(3) 0.044(3) 0.069(4) 0.011(3) 0.003(3) 0.008(3)
C17 0.043(3) 0.087(4) 0.025(2) 0.005(3) 0.008(2) 0.016(3)
C18 0.053(3) 0.064(4) 0.045(3) -0.018(3) 0.003(3) -0.003(3)
C19 0.049(3) 0.075(4) 0.043(3) 0.018(3) 0.010(3) 0.021(3)
C20 0.042(3) 0.048(3) 0.051(3) -0.012(2) 0.022(2) -0.011(2)
C21 0.042(3) 0.041(3) 0.046(3) -0.009(2) 0.017(2) 0.007(2)
C22 0.059(3) 0.047(3) 0.044(3) 0.009(2) 0.032(3) 0.010(3)
C23 0.091(5) 0.031(3) 0.098(5) 0.009(3) 0.047(4) -0.002(3)
C24 0.053(3) 0.045(3) 0.042(3) 0.012(2) 0.006(3) -0.008(3)
C25 0.065(9) 0.060(9) 0.065(8) 0.011(7) 0.021(7) -0.004(7)
C25A 0.059(11) 0.099(16) 0.118(17) -0.041(12) 0.031(11) -0.037(11)
C26 0.071(9) 0.081(12) 0.057(8) 0.015(8) 0.002(6) -0.014(8)
C26A 0.136(16) 0.076(12) 0.061(10) 0.039(9) 0.014(10) -0.006(11)
C27 0.070(10) 0.056(7) 0.051(8) 0.000(6) 0.023(7) 0.004(7)
C27A 0.082(12) 0.059(8) 0.040(8) 0.000(6) 0.021(8) -0.013(8)
C28 0.093(5) 0.055(4) 0.094(5) 0.025(4) 0.005(4) 0.031(4)
C29 0.054(4) 0.060(4) 0.115(6) -0.013(4) 0.031(4) -0.003(3)
C30 0.061(4) 0.039(3) 0.072(4) -0.010(3) 0.021(3) 0.001(3)
C31 0.107(4) 0.130(5) 0.119(4) -0.030(4) 0.034(4) -0.013(4)
C32 0.081(4) 0.092(4) 0.108(4) 0.001(3) -0.015(3) 0.003(3)
C33 0.079(4) 0.090(4) 0.090(4) 0.005(3) 0.013(3) -0.019(3)

loop_
_atom_type_symbol
_atom_type_description
_atom_type_scat_dispersion_real
_atom_type_scat_dispersion_imag
_atom_type_scat_source
C C 0.0033 0.0016 'International Tables Vol C Tables 4.2.6.8 and 6.1.1.4'
H H 0.0000 0.0000 'International Tables Vol C Tables 4.2.6.8 and 6.1.1.4'
N N 0.0061 0.0033 'International Tables Vol C Tables 4.2.6.8 and 6.1.1.4'
Si Si 0.0817 0.0704 'International Tables Vol C Tables 4.2.6.8 and 6.1.1.4'
Ga Ga 0.2307 1.6083 'International Tables Vol C Tables 4.2.6.8 and 6.1.1.4'
As As 0.0499 2.0058 'International Tables Vol C Tables 4.2.6.8 and 6.1.1.4'

loop_
_geom_angle_atom_site_label_1
_geom_angle_atom_site_label_2
_geom_angle_atom_site_label_3
_geom_angle
_geom_angle_site_symmetry_1
_geom_angle_site_symmetry_3
_geom_angle_publ_flag
Si2 As1 Si1 102.50(5) . . ?
Si2 As1 Ga1 105.68(4) . . ?
Si1 As1 Ga1 111.02(4) . . ?
Si3 As2 Si4 105.09(5) . . ?
Si3 As2 Ga1 110.15(4) . . ?
Si4 As2 Ga1 110.76(4) . . ?
Si6 As3 Si5 102.07(6) . . ?
Si6 As3 Ga2 109.64(5) . . ?
Si5 As3 Ga2 110.07(4) . . ?
N2 Ga1 N1 84.62(14) . . ?
N2 Ga1 As2 120.74(10) . . ?
N1 Ga1 As2 108.35(10) . . ?
N2 Ga1 As1 107.88(10) . . ?
N1 Ga1 As1 118.98(10) . . ?
As2 Ga1 As1 113.68(2) . . ?
N3 Ga2 N3 84.9(2) . 2 ?
N3 Ga2 As3 107.39(12) . 2 ?
N3 Ga2 As3 119.83(12) 2 2 ?
N3 Ga2 As3 119.83(12) . . ?
N3 Ga2 As3 107.39(12) 2 . ?
As3 Ga2 As3 114.67(4) 2 . ?
C11 Si1 C12 106.8(2) . . ?
C11 Si1 C13 107.0(2) . . ?
C12 Si1 C13 108.2(2) . . ?
C11 Si1 As1 116.80(17) . . ?
C12 Si1 As1 113.02(16) . . ?
C13 Si1 As1 104.63(16) . . ?
C16 Si2 C15 106.4(3) . . ?
C16 Si2 C14 108.1(2) . . ?
C15 Si2 C14 108.7(2) . . ?
C16 Si2 As1 108.07(17) . . ?
C15 Si2 As1 117.48(17) . . ?
C14 Si2 As1 107.71(18) . . ?
C18 Si3 C17 106.8(2) . . ?
C18 Si3 C19 107.7(3) . . ?
C17 Si3 C19 108.0(2) . . ?
C18 Si3 As2 119.69(17) . . ?
C17 Si3 As2 108.75(16) . . ?
C19 Si3 As2 105.42(18) . . ?
C20 Si4 C22 107.3(2) . . ?
C20 Si4 C21 106.5(2) . . ?
C22 Si4 C21 109.2(2) . . ?
C20 Si4 As2 113.62(15) . . ?
C22 Si4 As2 114.27(16) . . ?
C21 Si4 As2 105.62(15) . . ?
C29 Si5 C28 108.3(3) . . ?
C29 Si5 C30 107.5(3) . . ?
C28 Si5 C30 107.3(3) . . ?
C29 Si5 As3 117.2(2) . . ?
C28 Si5 As3 105.3(2) . . ?
C30 Si5 As3 110.81(17) . . ?
C31 Si6 C33 106.4(4) . . ?
C31 Si6 C32 106.9(4) . . ?
C33 Si6 C32 107.1(3) . . ?
C31 Si6 As3 111.2(3) . . ?
C33 Si6 As3 117.3(2) . . ?
C32 Si6 As3 107.4(2) . . ?
C1 N1 C3 121.6(3) . . ?
C1 N1 Ga1 108.5(3) . . ?
C3 N1 Ga1 129.3(3) . . ?
C2 N2 C7 120.3(3) . . ?
C2 N2 Ga1 108.4(3) . . ?
C7 N2 Ga1 130.8(3) . . ?
C23 N3 C24 120.2(4) . . ?
C23 N3 Ga2 108.4(3) . . ?
C24 N3 Ga2 131.4(3) . . ?
N1 C1 C2 119.2(4) . . ?
N2 C2 C1 119.3(4) . . ?
N1 C3 C4 107.7(3) . . ?
N1 C3 C6 109.1(4) . . ?
C4 C3 C6 109.3(4) . . ?
N1 C3 C5 111.6(4) . . ?
C4 C3 C5 109.7(4) . . ?
C6 C3 C5 109.5(4) . . ?
N2 C7 C10 107.8(3) . . ?
N2 C7 C9 108.6(3) . . ?
C10 C7 C9 109.9(4) . . ?
N2 C7 C8 111.4(4) . . ?
C10 C7 C8 109.3(4) . . ?
C9 C7 C8 109.7(4) . . ?
N3 C23 C23 119.2(3) . 2 ?
C25A C24 N3 107.3(8) . . ?
C25A C24 C26 138.0(10) . . ?
N3 C24 C26 111.5(7) . . ?
C25A C24 C27A 113.6(10) . . ?
N3 C24 C27A 107.0(6) . . ?
C26 C24 C27A 69.6(8) . . ?
C25A C24 C26A 109.9(11) . . ?
N3 C24 C26A 108.7(8) . . ?
C26 C24 C26A 41.9(7) . . ?
C27A C24 C26A 110.2(9) . . ?
C25A C24 C27 74.1(9) . . ?
N3 C24 C27 107.6(5) . . ?
C26 C24 C27 107.8(8) . . ?
C27A C24 C27 41.7(6) . . ?
C26A C24 C27 139.9(9) . . ?
C25A C24 C25 37.5(8) . . ?
N3 C24 C25 114.2(7) . . ?
C26 C24 C25 108.9(8) . . ?
C27A C24 C25 135.2(8) . . ?
C26A C24 C25 73.0(8) . . ?
C27 C24 C25 106.5(8) . . ?

loop_
_geom_bond_atom_site_label_1
_geom_bond_atom_site_label_2
_geom_bond_distance
_geom_bond_site_symmetry_2
_geom_bond_publ_flag
As1 Si2 2.3482(14) . ?
As1 Si1 2.3558(13) . ?
As1 Ga1 2.4395(8) . ?
As2 Si3 2.3463(14) . ?
As2 Si4 2.3624(13) . ?
As2 Ga1 2.4350(7) . ?
As3 Si6 2.3504(15) . ?
As3 Si5 2.3552(16) . ?
As3 Ga2 2.4395(9) . ?
Ga1 N2 1.989(3) . ?
Ga1 N1 1.993(3) . ?
Ga2 N3 1.990(4) . ?
Ga2 N3 1.990(4) 2 ?
Ga2 As3 2.4395(9) 2 ?
Si1 C11 1.862(5) . ?
Si1 C12 1.864(5) . ?
Si1 C13 1.882(4) . ?
Si2 C16 1.867(5) . ?
Si2 C15 1.872(5) . ?
Si2 C14 1.872(5) . ?
Si3 C18 1.868(5) . ?
Si3 C17 1.868(5) . ?
Si3 C19 1.870(5) . ?
Si4 C20 1.872(5) . ?
Si4 C22 1.873(5) . ?
Si4 C21 1.875(4) . ?
Si5 C29 1.854(6) . ?
Si5 C28 1.859(6) . ?
Si5 C30 1.869(5) . ?
Si6 C31 1.821(7) . ?
Si6 C33 1.857(6) . ?
Si6 C32 1.880(7) . ?
N1 C1 1.327(5) . ?
N1 C3 1.488(5) . ?
N2 C2 1.330(5) . ?
N2 C7 1.491(5) . ?
N3 C23 1.317(6) . ?
N3 C24 1.489(6) . ?
C1 C2 1.382(6) . ?
C3 C4 1.511(6) . ?
C3 C6 1.525(6) . ?
C3 C5 1.531(6) . ?
C7 C10 1.527(6) . ?
C7 C9 1.528(6) . ?
C7 C8 1.529(6) . ?
C23 C23 1.404(11) 2 ?
C24 C25A 1.460(16) . ?
C24 C26 1.492(12) . ?
C24 C27A 1.510(13) . ?
C24 C26A 1.537(14) . ?
C24 C27 1.554(12) . ?
C24 C25 1.561(14) . ?
